data_2010038
loop_
_publ_author_name
'Fl\"orke, Ulrich'
'Haupt, Hans-J\"urgen'

_publ_section_title
;
 Rhodium(I) complexes with 1,5-diazabicyclo[4.3.0]non-5-ene (dbn) as a
 ligand: [RhCl(nbd)(dbn)] (I) and [Rh(dbn)~2~(cod)][PF~6~] (II) (nbd =
 norbornadiene, cod = 1,5-cyclooctadiene)
;
_journal_issue 9
_journal_name_full 'Acta Crystallographica Section C'
_journal_page_first 1424
_journal_page_last 1427
_journal_paper_doi 10.1107/S0108270194003823
_journal_volume 50
_journal_year 1994
_chemical_formula_sum 'C14 H20 Cl N2 Rh'
_chemical_formula_weight 354.68
_chemical_name_systematic
;
 chloro-(bicyclo[2.2.1]hepta-2,5-diene)-(diazabicyclo[4.3.0]non-5-ene)
 rhodium(I)
;
_space_group_IT_number 14
_symmetry_cell_setting monoclinic
_symmetry_space_group_name_Hall '-P 2ybc'
_symmetry_space_group_name_H-M 'P 1 21/c 1'
_cell_angle_alpha 90.00
_cell_angle_beta 114.22(2)
_cell_angle_gamma 90.00
_cell_formula_units_Z 4
_cell_length_a 14.139(4)
_cell_length_b 7.378(2)
_cell_length_c 14.855(4)
_cell_measurement_reflns_used 25
_cell_measurement_temperature 293(2)
_cell_measurement_theta_max 16
_cell_measurement_theta_min 8
_cell_volume 1413.2(7)
_computing_structure_refinement 'SHELXL93 (Sheldrick, 1994)'
_computing_structure_solution 'SHELXS86 (Sheldrick, 1990)'
_diffrn_ambient_temperature 293(2)
_diffrn_measurement_device 'Siemens R3m/V'
_diffrn_measurement_method \w-2\q
_diffrn_radiation_monochromator graphite
_diffrn_radiation_source 'fine-focus sealed tube'
_diffrn_radiation_type MoK\a
_diffrn_radiation_wavelength 0.71073
_diffrn_reflns_av_R_equivalents 0.0232
_diffrn_reflns_av_sigmaI/netI 0.0679
_diffrn_reflns_limit_h_max 18
_diffrn_reflns_limit_h_min 0
_diffrn_reflns_limit_k_max 9
_diffrn_reflns_limit_k_min 0
_diffrn_reflns_limit_l_max 17
_diffrn_reflns_limit_l_min -19
_diffrn_reflns_number 3411
_diffrn_reflns_theta_max 27.55
_diffrn_reflns_theta_min 2.76
_diffrn_standards_decay_% 0
_diffrn_standards_interval_count 400
_diffrn_standards_number 3
_exptl_absorpt_coefficient_mu 1.381
_exptl_absorpt_correction_T_max 0.977
_exptl_absorpt_correction_T_min 0.834
_exptl_absorpt_correction_type 'empirical via \y-scans'
_exptl_crystal_colour yellow
_exptl_crystal_density_diffrn 1.667
_exptl_crystal_description plate
_exptl_crystal_F_000 720
_exptl_crystal_size_max 0.30
_exptl_crystal_size_mid 0.16
_exptl_crystal_size_min 0.05
_refine_diff_density_max 0.734
_refine_diff_density_min -0.559
_refine_ls_extinction_method none
_refine_ls_goodness_of_fit_all 1.030
_refine_ls_goodness_of_fit_obs 1.074
_refine_ls_hydrogen_treatment noref
_refine_ls_matrix_type full
_refine_ls_number_parameters 172
_refine_ls_number_reflns 3282
_refine_ls_number_restraints 0
_refine_ls_restrained_S_all 1.030
_refine_ls_restrained_S_obs 1.074
_refine_ls_R_factor_all 0.0923
_refine_ls_R_factor_obs 0.0482
_refine_ls_shift/esd_max 0.000
_refine_ls_shift/esd_mean 0.000
_refine_ls_structure_factor_coef Fsqd
_refine_ls_weighting_scheme
; w = 1/[\s^2^(F~o~^2^) + (0.0414P)^2^ + 0.4404P]
where P = (F~o~^2^ + 2F~c~^2^)/3
;
_refine_ls_wR_factor_all 0.1086
_refine_ls_wR_factor_obs 0.0909
_reflns_number_observed 2166
_reflns_number_total 3282
_reflns_observed_criterion I>2\s(I)
_cod_data_source_file hr1015.cif
_cod_data_source_block I
_cod_original_sg_symbol_H-M 'P 21/c'
_cod_database_code 2010038

loop_
_symmetry_equiv_pos_as_xyz
'x, y, z'
'-x, y+1/2, -z+1/2'
'-x, -y, -z'
'x, -y-1/2, z-1/2'

loop_
_atom_site_aniso_label
_atom_site_aniso_U_11
_atom_site_aniso_U_22
_atom_site_aniso_U_33
_atom_site_aniso_U_12
_atom_site_aniso_U_13
_atom_site_aniso_U_23
Rh1 0.0430(2) 0.0335(2) 0.0280(2) -0.0023(2) 0.0089(2) -0.0018(2)
Cl1 0.0756(12) 0.0545(10) 0.0605(10) 0.0200(8) 0.0280(9) 0.0012(7)
N1 0.050(3) 0.037(3) 0.034(2) -0.010(2) 0.006(2) 0.000(2)
N2 0.058(3) 0.048(3) 0.030(2) -0.006(2) 0.006(2) -0.001(2)
C1 0.114(7) 0.065(5) 0.054(4) -0.051(5) 0.011(4) 0.005(4)
C21 0.064(12) 0.032(9) 0.108(15) -0.023(9) 0.044(12) -0.004(8)
C22 0.061(11) 0.040(9) 0.037(7) -0.008(8) 0.012(8) -0.007(6)
C3 0.070(5) 0.054(4) 0.055(4) -0.013(4) 0.010(4) -0.014(3)
C4 0.088(5) 0.062(4) 0.037(3) 0.012(4) 0.020(3) 0.003(3)
C5 0.084(5) 0.075(5) 0.048(4) -0.003(4) 0.020(4) 0.014(4)
C6 0.070(4) 0.045(3) 0.041(3) -0.005(3) 0.023(3) 0.005(3)
C7 0.033(3) 0.039(3) 0.033(3) 0.003(2) 0.010(2) 0.000(2)
C11 0.053(4) 0.045(3) 0.027(3) -0.010(3) 0.008(2) 0.001(2)
C12 0.049(3) 0.055(4) 0.038(3) -0.007(3) 0.008(3) 0.005(3)
C13 0.047(3) 0.052(4) 0.039(3) 0.010(3) 0.009(3) 0.001(3)
C14 0.046(3) 0.038(3) 0.044(3) -0.003(3) 0.006(3) -0.001(3)
C15 0.058(4) 0.057(4) 0.037(3) -0.006(3) 0.006(3) 0.015(3)
C16 0.055(3) 0.053(3) 0.030(3) 0.000(3) 0.011(2) -0.001(3)
C17 0.054(4) 0.060(4) 0.044(3) -0.005(3) 0.003(3) 0.006(3)

loop_
_atom_site_label
_atom_site_fract_x
_atom_site_fract_y
_atom_site_fract_z
_atom_site_U_iso_or_equiv
_atom_site_thermal_displace_type
_atom_site_calc_flag
_atom_site_refinement_flags
_atom_site_occupancy
_atom_site_disorder_group
_atom_site_type_symbol
Rh1 0.19649(3) 0.16119(6) 0.00860(3) 0.03668(14) Uani d . 1 . Rh
Cl1 0.29829(14) -0.1003(2) 0.01866(13) 0.0635(5) Uani d . 1 . Cl
N1 0.2989(4) 0.2692(6) 0.1453(3) 0.0441(12) Uani d . 1 . N
N2 0.3802(4) 0.2771(7) 0.3192(3) 0.0491(13) Uani d . 1 . N
C1 0.3466(7) 0.4466(10) 0.1464(5) 0.085(3) Uani d . 1 . C
H1A 0.3772(7) 0.4424(10) 0.0988(5) 0.102 Uiso calc R 1 1 H
H1B 0.2914(7) 0.5359(10) 0.1230(5) 0.102 Uiso calc R 1 1 H
C21 0.4247(13) 0.512(2) 0.2384(16) 0.065(5) Uani d P 0.50 1 C
H21A 0.4916(13) 0.474(2) 0.2413(16) 0.078 Uiso calc PR 0.50 1 H
H21B 0.4234(13) 0.643(2) 0.2357(16) 0.078 Uiso calc PR 0.50 1 H
C22 0.3731(13) 0.553(2) 0.2297(11) 0.049(4) Uani d P 0.50 2 C
H22A 0.3111(13) 0.616(2) 0.2253(11) 0.059 Uiso calc PR 0.50 2 H
H22B 0.4216(13) 0.644(2) 0.2279(11) 0.059 Uiso calc PR 0.50 2 H
C3 0.4204(6) 0.4602(9) 0.3292(5) 0.065(2) Uani d . 1 . C
H3A 0.3757(6) 0.5425(9) 0.3447(5) 0.078 Uiso calc R 1 1 H
H3B 0.4892(6) 0.4655(9) 0.3824(5) 0.078 Uiso calc R 1 1 H
C4 0.3902(6) 0.1656(9) 0.4026(4) 0.064(2) Uani d . 1 . C
H4A 0.3532(6) 0.2189(9) 0.4384(4) 0.077 Uiso calc R 1 . H
H4B 0.4625(6) 0.1513(9) 0.4473(4) 0.077 Uiso calc R 1 . H
C5 0.3439(6) -0.0118(10) 0.3590(5) 0.071(2) Uani d . 1 . C
H5A 0.2985(6) -0.0554(10) 0.3887(5) 0.085 Uiso calc R 1 . H
H5B 0.3978(6) -0.1012(10) 0.3699(5) 0.085 Uiso calc R 1 . H
C6 0.2824(5) 0.0216(8) 0.2486(4) 0.052(2) Uani d . 1 . C
H6A 0.2958(5) -0.0727(8) 0.2099(4) 0.062 Uiso calc R 1 . H
H6B 0.2085(5) 0.0258(8) 0.2320(4) 0.062 Uiso calc R 1 . H
C7 0.3204(4) 0.2000(7) 0.2309(4) 0.0364(12) Uani d . 1 . C
C11 0.0609(4) 0.0537(8) -0.1046(4) 0.0446(14) Uani d . 1 . C
H11 0.0716(4) -0.0695(8) -0.0909(4) 0.053 Uiso calc R 1 . H
C12 -0.0160(5) 0.1760(8) -0.0843(4) 0.0502(15) Uani d . 1 . C
H12 -0.0719(5) 0.1171(8) -0.0724(4) 0.060 Uiso calc R 1 . H
C13 0.0615(4) 0.2924(8) -0.0009(4) 0.049(2) Uani d . 1 . C
H13 0.0725(4) 0.2897(8) 0.0652(4) 0.058 Uiso calc R 1 . H
C14 0.1118(4) 0.4024(8) -0.0430(4) 0.0465(14) Uani d . 1 . C
H14 0.1627(4) 0.4885(8) -0.0112(4) 0.056 Uiso calc R 1 . H
C15 0.0664(5) 0.3526(9) -0.1527(4) 0.055(2) Uani d . 1 . C
H15 0.0775(5) 0.4385(9) -0.1978(4) 0.066 Uiso calc R 1 . H
C16 0.1109(5) 0.1615(9) -0.1469(4) 0.0481(14) Uani d . 1 . C
H16 0.1616(5) 0.1255(9) -0.1679(4) 0.058 Uiso calc R 1 . H
C17 -0.0468(5) 0.3094(9) -0.1712(4) 0.058(2) Uani d . 1 . C
H17A -0.0841(5) 0.4142(9) -0.1633(4) 0.070 Uiso calc R 1 . H
H17B -0.0853(5) 0.2523(9) -0.2346(4) 0.070 Uiso calc R 1 . H

loop_
_atom_type_symbol
_atom_type_description
_atom_type_scat_dispersion_real
_atom_type_scat_dispersion_imag
_atom_type_scat_source
C C 0.0033 0.0016 'International Tables Vol C Tables 4.2.6.8 and 6.1.1.4'
H H 0.0000 0.0000 'International Tables Vol C Tables 4.2.6.8 and 6.1.1.4'
F F 0.0171 0.0103 'International Tables Vol C Tables 4.2.6.8 and 6.1.1.4'
N N 0.0061 0.0033 'International Tables Vol C Tables 4.2.6.8 and 6.1.1.4'
P P 0.1023 0.0942 'International Tables Vol C Tables 4.2.6.8 and 6.1.1.4'
Cl Cl 0.1484 0.1585 'International Tables Vol C Tables 4.2.6.8 and 6.1.1.4'
Rh Rh -1.1178 0.9187 'International Tables Vol C Tables 4.2.6.8 and 6.1.1.4'

loop_
_geom_angle_atom_site_label_1
_geom_angle_atom_site_label_2
_geom_angle_atom_site_label_3
_geom_angle
_geom_angle_publ_flag
C13 Rh1 C14 38.5(2) n
C13 Rh1 N1 97.9(2) n
C14 Rh1 N1 95.4(2) n
C13 Rh1 C11 67.4(2) n
C14 Rh1 C11 80.4(2) n
N1 Rh1 C11 161.2(2) n
C13 Rh1 C16 80.1(2) n
C14 Rh1 C16 67.5(2) n
N1 Rh1 C16 155.2(2) n
C11 Rh1 C16 37.8(2) n
C13 Rh1 Cl1 153.2(2) n
C14 Rh1 Cl1 161.6(2) n
N1 Rh1 Cl1 95.00(10) y
C11 Rh1 Cl1 94.2(2) n
C16 Rh1 Cl1 97.5(2) n
X1 Rh1 X2 72.0(2) y
X1 Rh1 Cl1 96.2(2) y
X2 Rh1 N1 97.1(2) y
C7 N1 C1 114.9(5) n
C7 N1 Rh1 126.4(4) n
C1 N1 Rh1 118.6(4) n
C7 N2 C4 113.1(5) n
C7 N2 C3 123.5(5) n
C4 N2 C3 123.1(5) n
C22 C1 N1 118.1(9) n
C21 C1 N1 118.6(9) n
C3 C21 C1 119.5(12) n
C1 C22 C3 117.9(12) n
C21 C3 N2 108.6(8) n
N2 C3 C22 108.8(8) n
N2 C4 C5 104.9(5) n
C4 C5 C6 106.2(5) n
C7 C6 C5 104.2(5) n
N1 C7 N2 126.1(5) n
N1 C7 C6 124.8(5) n
N2 C7 C6 109.1(5) n
C16 C11 C12 106.7(5) n
C16 C11 Rh1 71.3(3) n
C12 C11 Rh1 96.2(3) n
C11 C12 C13 99.2(4) n
C11 C12 C17 101.1(5) n
C13 C12 C17 100.5(5) n
C14 C13 C12 107.0(5) n
C14 C13 Rh1 71.2(3) n
C12 C13 Rh1 97.2(4) n
C13 C14 C15 105.7(5) n
C13 C14 Rh1 70.2(3) n
C15 C14 Rh1 96.5(4) n
C14 C15 C16 100.2(4) n
C14 C15 C17 101.0(5) n
C16 C15 C17 101.1(5) n
C11 C16 C15 106.4(5) n
C11 C16 Rh1 70.9(3) n
C15 C16 Rh1 95.7(3) n
C12 C17 C15 93.8(5) n

loop_
_geom_bond_atom_site_label_1
_geom_bond_atom_site_label_2
_geom_bond_site_symmetry_2
_geom_bond_distance
_geom_bond_publ_flag
Rh1 C13 . 2.092(6) y
Rh1 C14 . 2.106(6) y
Rh1 N1 . 2.108(4) y
Rh1 C11 . 2.118(5) y
Rh1 C16 . 2.123(5) y
Rh1 Cl1 . 2.375(2) y
Rh1 X1 . 2.006(5) y
Rh1 X2 . 1.981(5) y
N1 C7 . 1.286(6) n
N1 C1 . 1.469(8) n
N2 C7 . 1.359(6) n
N2 C4 . 1.445(7) n
N2 C3 . 1.449(8) n
C1 C22 . 1.38(2) n
C1 C21 . 1.44(2) n
C21 C3 . 1.43(2) n
C22 C3 . 1.51(2) n
C4 C5 . 1.488(9) n
C5 C6 . 1.529(8) n
C6 C7 . 1.486(7) n
C11 C16 . 1.375(8) y
C11 C12 . 1.535(8) n
C12 C13 . 1.536(8) n
C12 C17 . 1.537(8) n
C13 C14 . 1.386(8) y
C14 C15 . 1.531(8) n
C15 C16 . 1.531(8) n
C15 C17 . 1.543(8) n
